data_4086339
loop_
_publ_author_name
'Chakraborty, Sumit'
'Piszel, Paige E.'
'Brennessel, William W.'
'Jones, William D.'

_publ_contact_author_address
;
 'Department of Chemistry, University of Rochester, Rochester,  New York 14627'
;
_publ_contact_author_email jones@chem.rochester.edu
_publ_contact_author_name 'William D. Jones'
_publ_section_title
;
 A Single Nickel Catalyst for the Acceptorless Dehydrogenation of Alcohols
 and Hydrogenation of Carbonyl Compounds
;
_journal_issue 21
_journal_name_full Organometallics
_journal_page_first 5203
_journal_paper_doi 10.1021/acs.organomet.5b00824
_journal_volume 34
_journal_year 2015
_chemical_formula_moiety 'C25 H30 B N7 Ni O'
_chemical_formula_sum 'C25 H30 B N7 Ni O'
_chemical_formula_weight 514.08
_chemical_name_common jonsc10
_chemical_name_systematic
; 
 Tp'Ni(4-Me-quinolinate)
;
_space_group_crystal_system triclinic
_space_group_IT_number 2
_space_group_name_Hall '-P 1'
_space_group_name_H-M_alt 'P -1'
_symmetry_space_group_name_Hall '-P 1'
_symmetry_space_group_name_H-M 'P -1'
_atom_sites_solution_hydrogens geom
_atom_sites_solution_primary direct
_atom_sites_solution_secondary difmap
_audit_creation_method SHELXL-2013
_cell_angle_alpha 86.646(4)
_cell_angle_beta 81.744(5)
_cell_angle_gamma 66.044(4)
_cell_formula_units_Z 2
_cell_length_a 7.7453(16)
_cell_length_b 8.1364(17)
_cell_length_c 21.261(4)
_cell_measurement_reflns_used 3925
_cell_measurement_temperature 100.0(5)
_cell_measurement_theta_max 38.21
_cell_measurement_theta_min 2.91
_cell_volume 1211.7(4)
_computing_cell_refinement 'SAINT (Bruker, 2013)'
_computing_data_collection 'APEX2 (Bruker, 2013)'
_computing_data_reduction 'SAINT (Bruker, 2013)'
_computing_molecular_graphics 'SHELXTL (Sheldrick, 2008)'
_computing_publication_material 'SHELXTL (Sheldrick, 2008)'
_computing_structure_refinement 'SHELXL-2013 (Sheldrick, 2013)'
_computing_structure_solution 'SIR2011 (Burla et al., 2012)'
_diffrn_ambient_temperature 100.0(5)
_diffrn_measured_fraction_theta_full 0.985
_diffrn_measured_fraction_theta_max 0.948
_diffrn_measurement_device_type 'Bruker SMART APEX II CCD platform'
_diffrn_measurement_method '\w scans'
_diffrn_radiation_type MoK\a
_diffrn_radiation_wavelength 0.71073
_diffrn_reflns_av_R_equivalents 0.0630
_diffrn_reflns_av_unetI/netI 0.0589
_diffrn_reflns_laue_measured_fraction_full 0.985
_diffrn_reflns_laue_measured_fraction_max 0.948
_diffrn_reflns_limit_h_max 13
_diffrn_reflns_limit_h_min -13
_diffrn_reflns_limit_k_max 14
_diffrn_reflns_limit_k_min -14
_diffrn_reflns_limit_l_max 36
_diffrn_reflns_limit_l_min -36
_diffrn_reflns_number 44937
_diffrn_reflns_point_group_measured_fraction_full 0.985
_diffrn_reflns_point_group_measured_fraction_max 0.948
_diffrn_reflns_theta_full 37.785
_diffrn_reflns_theta_max 38.684
_diffrn_reflns_theta_min 1.936
_diffrn_source 'fine-focus sealed tube'
_exptl_absorpt_coefficient_mu 0.834
_exptl_absorpt_correction_T_max 0.7476
_exptl_absorpt_correction_T_min 0.4993
_exptl_absorpt_correction_type multi-scan
_exptl_absorpt_process_details 'SADABS (Sheldrick, 2012)'
_exptl_crystal_colour green
_exptl_crystal_density_diffrn 1.409
_exptl_crystal_description block
_exptl_crystal_F_000 540
_exptl_crystal_size_max 0.42
_exptl_crystal_size_mid 0.28
_exptl_crystal_size_min 0.16
_refine_diff_density_max 3.358
_refine_diff_density_min -1.907
_refine_diff_density_rms 0.152
_refine_ls_extinction_coef .
_refine_ls_extinction_method none
_refine_ls_goodness_of_fit_ref 1.152
_refine_ls_hydrogen_treatment constr
_refine_ls_matrix_type full
_refine_ls_number_parameters 323
_refine_ls_number_reflns 13114
_refine_ls_number_restraints 0
_refine_ls_restrained_S_all 1.152
_refine_ls_R_factor_all 0.0790
_refine_ls_R_factor_gt 0.0669
_refine_ls_shift/su_max 0.001
_refine_ls_shift/su_mean 0.000
_refine_ls_structure_factor_coef Fsqd
_refine_ls_weighting_details 'w=1/[\s^2^(Fo^2^)+(0.0777P)^2^+1.1412P] where P=(Fo^2^+2Fc^2^)/3'
_refine_ls_weighting_scheme calc
_refine_ls_wR_factor_gt 0.1686
_refine_ls_wR_factor_ref 0.1750
_reflns_Friedel_coverage 0.000
_reflns_friedel_fraction_full .
_reflns_friedel_fraction_max .
_reflns_number_gt 10939
_reflns_number_total 13114
_reflns_threshold_expression 'I > 2\s(I)'
_cod_data_source_file om5b00824_si_002.cif
_cod_data_source_block 2b
_cod_original_cell_volume 1211.8(4)
_cod_database_code 4086339
_shelx_space_group_comment
; 
The symmetry employed for this shelxl refinement is uniquely defined 
by the following loop, which should always be used as a source of 
symmetry information in preference to the above space-group names. 
They are only intended as comments. 
;
_shelx_estimated_absorpt_t_min 0.721
_shelx_estimated_absorpt_t_max 0.878
_shelxl_version_number 2013-4

loop_
_space_group_symop_operation_xyz
'x, y, z'
'-x, -y, -z'

loop_
_atom_site_label
_atom_site_type_symbol
_atom_site_fract_x
_atom_site_fract_y
_atom_site_fract_z
_atom_site_U_iso_or_equiv
_atom_site_adp_type
_atom_site_occupancy
_atom_site_site_symmetry_order
_atom_site_calc_flag
_atom_site_refinement_flags_posn
_atom_site_refinement_flags_adp
_atom_site_refinement_flags_occupancy
_atom_site_disorder_assembly
_atom_site_disorder_group
Ni1 Ni 0.34186(3) 0.40884(3) 0.76466(2) 0.01102(6) Uani 1 1 d . . . . .
O1 O 0.1508(2) 0.59038(19) 0.83448(6) 0.0195(2) Uani 1 1 d . . . . .
N1 N 0.6015(2) 0.3511(2) 0.71471(7) 0.0135(2) Uani 1 1 d . . . . .
N2 N 0.6381(2) 0.2669(2) 0.65733(7) 0.0134(2) Uani 1 1 d . . . . .
N3 N 0.2184(2) 0.51498(19) 0.68428(7) 0.0135(2) Uani 1 1 d . . . . .
N4 N 0.3049(2) 0.4113(2) 0.63054(7) 0.0134(2) Uani 1 1 d . . . . .
N5 N 0.3460(2) 0.16943(19) 0.74382(7) 0.0138(2) Uani 1 1 d . . . . .
N6 N 0.4162(2) 0.10774(19) 0.68282(7) 0.0139(2) Uani 1 1 d . . . . .
N7 N 0.4079(2) 0.35629(19) 0.85584(7) 0.0130(2) Uani 1 1 d . . . . .
B1 B 0.4780(3) 0.2291(3) 0.63421(9) 0.0139(3) Uani 1 1 d . . . . .
H1 H 0.5223 0.1701 0.5915 0.017 Uiso 1 1 calc R U . . .
C1 C 0.7584(2) 0.3731(2) 0.72339(8) 0.0143(3) Uani 1 1 d . . . . .
C2 C 0.8991(3) 0.3020(2) 0.67114(9) 0.0170(3) Uani 1 1 d . . . . .
H2 H 1.0242 0.2992 0.6651 0.020 Uiso 1 1 calc R U . . .
C3 C 0.8177(2) 0.2368(2) 0.63020(8) 0.0149(3) Uani 1 1 d . . . . .
C4 C 0.0687(2) 0.6584(2) 0.66761(8) 0.0145(3) Uani 1 1 d . . . . .
C5 C 0.0593(3) 0.6469(2) 0.60267(8) 0.0170(3) Uani 1 1 d . . . . .
H5 H -0.0324 0.7305 0.5785 0.020 Uiso 1 1 calc R U . . .
C6 C 0.2105(3) 0.4895(2) 0.58069(8) 0.0156(3) Uani 1 1 d . . . . .
C7 C 0.2982(3) 0.0445(2) 0.77612(9) 0.0161(3) Uani 1 1 d . . . . .
C8 C 0.3386(3) -0.1001(2) 0.73570(10) 0.0193(3) Uani 1 1 d . . . . .
H8 H 0.3196 -0.2071 0.7463 0.023 Uiso 1 1 calc R U . . .
C9 C 0.4116(3) -0.0556(2) 0.67727(9) 0.0171(3) Uani 1 1 d . . . . .
C10 C 0.7692(3) 0.4609(3) 0.78160(9) 0.0197(3) Uani 1 1 d . . . . .
H10A H 0.7535 0.3899 0.8191 0.030 Uiso 1 1 calc R U . . .
H10B H 0.6677 0.5823 0.7856 0.030 Uiso 1 1 calc R U . . .
H10C H 0.8933 0.4683 0.7783 0.030 Uiso 1 1 calc R U . . .
C11 C 0.9035(3) 0.1444(3) 0.56761(9) 0.0219(3) Uani 1 1 d . . . . .
H11A H 0.8210 0.2066 0.5353 0.033 Uiso 1 1 calc R U . . .
H11B H 0.9164 0.0194 0.5712 0.033 Uiso 1 1 calc R U . . .
H11C H 1.0295 0.1466 0.5553 0.033 Uiso 1 1 calc R U . . .
C12 C -0.0621(3) 0.8024(2) 0.71431(9) 0.0170(3) Uani 1 1 d . . . . .
H12A H -0.0356 0.7619 0.7576 0.026 Uiso 1 1 calc R U . . .
H12B H -0.1948 0.8262 0.7106 0.026 Uiso 1 1 calc R U . . .
H12C H -0.0410 0.9127 0.7052 0.026 Uiso 1 1 calc R U . . .
C13 C 0.2695(3) 0.4097(3) 0.51558(9) 0.0210(3) Uani 1 1 d . . . . .
H13A H 0.2729 0.2878 0.5174 0.031 Uiso 1 1 calc R U . . .
H13B H 0.3965 0.4048 0.4993 0.031 Uiso 1 1 calc R U . . .
H13C H 0.1780 0.4842 0.4874 0.031 Uiso 1 1 calc R U . . .
C14 C 0.2143(3) 0.0674(3) 0.84445(10) 0.0229(3) Uani 1 1 d . . . . .
H14A H 0.1089 0.1861 0.8507 0.034 Uiso 1 1 calc R U . . .
H14B H 0.3123 0.0573 0.8707 0.034 Uiso 1 1 calc R U . . .
H14C H 0.1667 -0.0261 0.8568 0.034 Uiso 1 1 calc R U . . .
C15 C 0.4786(3) -0.1623(3) 0.61704(11) 0.0260(4) Uani 1 1 d . . . . .
H15A H 0.4134 -0.0885 0.5826 0.039 Uiso 1 1 calc R U . . .
H15B H 0.4500 -0.2694 0.6228 0.039 Uiso 1 1 calc R U . . .
H15C H 0.6165 -0.1989 0.6062 0.039 Uiso 1 1 calc R U . . .
C16 C 0.2502(2) 0.4970(2) 0.87816(8) 0.0141(3) Uani 1 1 d . . . . .
C17 C 0.2018(3) 0.5334(2) 0.94486(8) 0.0160(3) Uani 1 1 d . . . . .
H17 H 0.0905 0.6350 0.9600 0.019 Uiso 1 1 calc R U . . .
C18 C 0.3146(2) 0.4229(2) 0.98695(8) 0.0133(2) Uani 1 1 d . . . . .
C19 C 0.6097(3) 0.1494(2) 1.00204(8) 0.0160(3) Uani 1 1 d . . . . .
H19 H 0.5860 0.1682 1.0467 0.019 Uiso 1 1 calc R U . . .
C20 C 0.7682(3) 0.0039(2) 0.97642(9) 0.0182(3) Uani 1 1 d . . . . .
H20 H 0.8529 -0.0761 1.0035 0.022 Uiso 1 1 calc R U . . .
C21 C 0.8046(3) -0.0262(2) 0.91042(9) 0.0172(3) Uani 1 1 d . . . . .
H21 H 0.9128 -0.1276 0.8932 0.021 Uiso 1 1 calc R U . . .
C22 C 0.6846(2) 0.0901(2) 0.87066(8) 0.0153(3) Uani 1 1 d . . . . .
H22 H 0.7100 0.0692 0.8261 0.018 Uiso 1 1 calc R U . . .
C23 C 0.5233(2) 0.2408(2) 0.89617(7) 0.0118(2) Uani 1 1 d . . . . .
C24 C 0.4826(2) 0.2702(2) 0.96281(7) 0.0123(2) Uani 1 1 d . . . . .
C25 C 0.2646(3) 0.4599(3) 1.05711(8) 0.0180(3) Uani 1 1 d . . . . .
H25A H 0.1524 0.5735 1.0646 0.027 Uiso 1 1 calc R U . . .
H25B H 0.3721 0.4684 1.0738 0.027 Uiso 1 1 calc R U . . .
H25C H 0.2366 0.3619 1.0786 0.027 Uiso 1 1 calc R U . . .

loop_
_atom_site_aniso_label
_atom_site_aniso_U_11
_atom_site_aniso_U_22
_atom_site_aniso_U_33
_atom_site_aniso_U_23
_atom_site_aniso_U_13
_atom_site_aniso_U_12
Ni1 0.01043(9) 0.01178(9) 0.01103(9) -0.00140(6) -0.00065(6) -0.00471(7)
O1 0.0173(6) 0.0200(6) 0.0141(5) -0.0003(4) -0.0036(4) 0.0002(5)
N1 0.0129(6) 0.0172(6) 0.0126(5) -0.0021(4) -0.0012(4) -0.0082(5)
N2 0.0125(5) 0.0166(6) 0.0126(5) -0.0024(4) 0.0001(4) -0.0076(5)
N3 0.0134(6) 0.0148(5) 0.0127(5) -0.0010(4) -0.0017(4) -0.0060(5)
N4 0.0143(6) 0.0159(5) 0.0115(5) -0.0015(4) -0.0019(4) -0.0073(5)
N5 0.0136(6) 0.0148(5) 0.0146(5) -0.0007(4) -0.0011(4) -0.0076(5)
N6 0.0141(6) 0.0146(5) 0.0149(5) -0.0029(4) -0.0008(4) -0.0077(5)
N7 0.0128(5) 0.0135(5) 0.0117(5) -0.0016(4) -0.0010(4) -0.0042(4)
B1 0.0140(7) 0.0153(7) 0.0137(7) -0.0020(5) -0.0011(5) -0.0072(6)
C1 0.0136(6) 0.0162(6) 0.0162(6) 0.0008(5) -0.0024(5) -0.0089(5)
C2 0.0136(7) 0.0191(7) 0.0201(7) -0.0004(5) 0.0003(5) -0.0093(6)
C3 0.0132(6) 0.0153(6) 0.0158(6) 0.0001(5) 0.0015(5) -0.0063(5)
C4 0.0151(7) 0.0140(6) 0.0159(6) 0.0016(5) -0.0046(5) -0.0066(5)
C5 0.0191(7) 0.0172(7) 0.0163(7) 0.0025(5) -0.0068(5) -0.0078(6)
C6 0.0187(7) 0.0184(7) 0.0133(6) 0.0009(5) -0.0042(5) -0.0104(6)
C7 0.0141(7) 0.0176(7) 0.0192(7) 0.0030(5) -0.0029(5) -0.0094(5)
C8 0.0188(8) 0.0157(7) 0.0273(8) 0.0017(6) -0.0048(6) -0.0105(6)
C9 0.0151(7) 0.0145(6) 0.0235(8) -0.0038(5) -0.0028(6) -0.0073(5)
C10 0.0206(8) 0.0248(8) 0.0202(7) -0.0021(6) -0.0050(6) -0.0148(7)
C11 0.0214(8) 0.0230(8) 0.0196(8) -0.0048(6) 0.0071(6) -0.0097(7)
C12 0.0135(7) 0.0131(6) 0.0197(7) -0.0012(5) -0.0025(5) -0.0002(5)
C13 0.0262(9) 0.0250(8) 0.0138(7) -0.0015(6) -0.0044(6) -0.0116(7)
C14 0.0244(9) 0.0282(9) 0.0203(8) 0.0053(7) -0.0016(6) -0.0158(8)
C15 0.0264(10) 0.0222(8) 0.0312(10) -0.0116(7) 0.0001(8) -0.0114(7)
C16 0.0142(6) 0.0142(6) 0.0121(6) -0.0010(5) -0.0014(5) -0.0039(5)
C17 0.0152(7) 0.0152(6) 0.0133(6) -0.0031(5) -0.0001(5) -0.0021(5)
C18 0.0139(6) 0.0144(6) 0.0121(6) -0.0019(4) -0.0004(5) -0.0062(5)
C19 0.0168(7) 0.0162(6) 0.0160(6) 0.0019(5) -0.0043(5) -0.0073(6)
C20 0.0150(7) 0.0165(7) 0.0216(7) 0.0030(5) -0.0048(6) -0.0046(6)
C21 0.0127(6) 0.0147(6) 0.0221(7) 0.0009(5) -0.0012(5) -0.0039(5)
C22 0.0132(6) 0.0145(6) 0.0155(6) -0.0018(5) 0.0006(5) -0.0034(5)
C23 0.0105(6) 0.0114(5) 0.0135(6) -0.0002(4) -0.0015(4) -0.0044(5)
C24 0.0121(6) 0.0125(6) 0.0131(6) -0.0002(4) -0.0016(5) -0.0057(5)
C25 0.0212(8) 0.0209(7) 0.0117(6) -0.0031(5) -0.0001(5) -0.0087(6)

loop_
_atom_type_symbol
_atom_type_description
_atom_type_scat_dispersion_real
_atom_type_scat_dispersion_imag
_atom_type_scat_source
C C 0.0033 0.0016 'International Tables Vol C Tables 4.2.6.8 and 6.1.1.4'
H H 0.0000 0.0000 'International Tables Vol C Tables 4.2.6.8 and 6.1.1.4'
B B 0.0013 0.0007 'International Tables Vol C Tables 4.2.6.8 and 6.1.1.4'
N N 0.0061 0.0033 'International Tables Vol C Tables 4.2.6.8 and 6.1.1.4'
O O 0.0106 0.0060 'International Tables Vol C Tables 4.2.6.8 and 6.1.1.4'
Ni Ni 0.3393 1.1124 'International Tables Vol C Tables 4.2.6.8 and 6.1.1.4'

loop_
_geom_angle_atom_site_label_1
_geom_angle_atom_site_label_2
_geom_angle_atom_site_label_3
_geom_angle
_geom_angle_site_symmetry_1
_geom_angle_site_symmetry_3
N5 Ni1 N1 92.07(6) . .
N5 Ni1 N3 89.48(6) . .
N1 Ni1 N3 89.74(6) . .
N5 Ni1 N7 99.11(6) . .
N1 Ni1 N7 101.44(6) . .
N3 Ni1 N7 165.57(6) . .
N5 Ni1 O1 126.23(6) . .
N1 Ni1 O1 139.68(6) . .
N3 Ni1 O1 101.38(6) . .
N7 Ni1 O1 64.18(5) . .
N5 Ni1 C16 115.65(6) . .
N1 Ni1 C16 125.63(6) . .
N3 Ni1 C16 132.91(6) . .
N7 Ni1 C16 32.66(6) . .
O1 Ni1 C16 31.54(5) . .
C16 O1 Ni1 90.34(10) . .
C1 N1 N2 107.35(14) . .
C1 N1 Ni1 135.68(12) . .
N2 N1 Ni1 116.97(11) . .
C3 N2 N1 109.62(14) . .
C3 N2 B1 131.87(14) . .
N1 N2 B1 118.48(13) . .
C4 N3 N4 107.16(14) . .
C4 N3 Ni1 138.47(12) . .
N4 N3 Ni1 114.33(11) . .
C6 N4 N3 109.94(14) . .
C6 N4 B1 129.61(14) . .
N3 N4 B1 120.36(13) . .
C7 N5 N6 107.46(14) . .
C7 N5 Ni1 135.48(13) . .
N6 N5 Ni1 117.05(10) . .
C9 N6 N5 109.35(14) . .
C9 N6 B1 132.17(15) . .
N5 N6 B1 118.46(13) . .
C16 N7 C23 120.92(14) . .
C16 N7 Ni1 91.42(10) . .
C23 N7 Ni1 147.23(11) . .
N2 B1 N6 109.73(14) . .
N2 B1 N4 107.85(13) . .
N6 B1 N4 108.29(14) . .
N2 B1 H1 110.3 . .
N6 B1 H1 110.3 . .
N4 B1 H1 110.3 . .
N1 C1 C2 109.49(15) . .
N1 C1 C10 121.90(16) . .
C2 C1 C10 128.61(16) . .
C3 C2 C1 105.77(15) . .
C3 C2 H2 127.1 . .
C1 C2 H2 127.1 . .
N2 C3 C2 107.77(15) . .
N2 C3 C11 123.19(16) . .
C2 C3 C11 129.03(17) . .
N3 C4 C5 109.06(15) . .
N3 C4 C12 122.55(15) . .
C5 C4 C12 128.39(16) . .
C6 C5 C4 106.47(15) . .
C6 C5 H5 126.8 . .
C4 C5 H5 126.8 . .
N4 C6 C5 107.36(15) . .
N4 C6 C13 122.86(17) . .
C5 C6 C13 129.78(17) . .
N5 C7 C8 109.23(16) . .
N5 C7 C14 122.30(17) . .
C8 C7 C14 128.48(17) . .
C9 C8 C7 106.12(15) . .
C9 C8 H8 126.9 . .
C7 C8 H8 126.9 . .
N6 C9 C8 107.84(16) . .
N6 C9 C15 123.59(18) . .
C8 C9 C15 128.56(17) . .
C1 C10 H10A 109.5 . .
C1 C10 H10B 109.5 . .
H10A C10 H10B 109.5 . .
C1 C10 H10C 109.5 . .
H10A C10 H10C 109.5 . .
H10B C10 H10C 109.5 . .
C3 C11 H11A 109.5 . .
C3 C11 H11B 109.5 . .
H11A C11 H11B 109.5 . .
C3 C11 H11C 109.5 . .
H11A C11 H11C 109.5 . .
H11B C11 H11C 109.5 . .
C4 C12 H12A 109.5 . .
C4 C12 H12B 109.5 . .
H12A C12 H12B 109.5 . .
C4 C12 H12C 109.5 . .
H12A C12 H12C 109.5 . .
H12B C12 H12C 109.5 . .
C6 C13 H13A 109.5 . .
C6 C13 H13B 109.5 . .
H13A C13 H13B 109.5 . .
C6 C13 H13C 109.5 . .
H13A C13 H13C 109.5 . .
H13B C13 H13C 109.5 . .
C7 C14 H14A 109.5 . .
C7 C14 H14B 109.5 . .
H14A C14 H14B 109.5 . .
C7 C14 H14C 109.5 . .
H14A C14 H14C 109.5 . .
H14B C14 H14C 109.5 . .
C9 C15 H15A 109.5 . .
C9 C15 H15B 109.5 . .
H15A C15 H15B 109.5 . .
C9 C15 H15C 109.5 . .
H15A C15 H15C 109.5 . .
H15B C15 H15C 109.5 . .
O1 C16 N7 113.97(15) . .
O1 C16 C17 125.31(15) . .
N7 C16 C17 120.72(15) . .
O1 C16 Ni1 58.12(9) . .
N7 C16 Ni1 55.91(8) . .
C17 C16 Ni1 175.54(13) . .
C18 C17 C16 120.39(15) . .
C18 C17 H17 119.8 . .
C16 C17 H17 119.8 . .
C17 C18 C24 118.70(15) . .
C17 C18 C25 120.72(15) . .
C24 C18 C25 120.58(15) . .
C20 C19 C24 120.85(16) . .
C20 C19 H19 119.6 . .
C24 C19 H19 119.6 . .
C19 C20 C21 120.24(16) . .
C19 C20 H20 119.9 . .
C21 C20 H20 119.9 . .
C22 C21 C20 120.43(16) . .
C22 C21 H21 119.8 . .
C20 C21 H21 119.8 . .
C21 C22 C23 119.90(16) . .
C21 C22 H22 120.1 . .
C23 C22 H22 120.1 . .
N7 C23 C22 119.00(15) . .
N7 C23 C24 120.84(14) . .
C22 C23 C24 120.16(15) . .
C19 C24 C23 118.39(15) . .
C19 C24 C18 123.20(15) . .
C23 C24 C18 118.41(14) . .
C18 C25 H25A 109.5 . .
C18 C25 H25B 109.5 . .
H25A C25 H25B 109.5 . .
C18 C25 H25C 109.5 . .
H25A C25 H25C 109.5 . .
H25B C25 H25C 109.5 . .

loop_
_geom_bond_atom_site_label_1
_geom_bond_atom_site_label_2
_geom_bond_distance
_geom_bond_site_symmetry_2
Ni1 N5 2.0094(15) .
Ni1 N1 2.0178(15) .
Ni1 N3 2.0510(15) .
Ni1 N7 2.0526(15) .
Ni1 O1 2.1039(14) .
Ni1 C16 2.4776(17) .
O1 C16 1.296(2) .
N1 C1 1.337(2) .
N1 N2 1.371(2) .
N2 C3 1.355(2) .
N2 B1 1.542(2) .
N3 C4 1.342(2) .
N3 N4 1.378(2) .
N4 C6 1.352(2) .
N4 B1 1.551(2) .
N5 C7 1.339(2) .
N5 N6 1.372(2) .
N6 C9 1.356(2) .
N6 B1 1.547(2) .
N7 C16 1.338(2) .
N7 C23 1.364(2) .
B1 H1 1.0000 .
C1 C2 1.404(2) .
C1 C10 1.494(2) .
C2 C3 1.385(3) .
C2 H2 0.9500 .
C3 C11 1.495(3) .
C4 C5 1.403(2) .
C4 C12 1.506(2) .
C5 C6 1.387(3) .
C5 H5 0.9500 .
C6 C13 1.493(3) .
C7 C8 1.401(3) .
C7 C14 1.493(3) .
C8 C9 1.380(3) .
C8 H8 0.9500 .
C9 C15 1.495(3) .
C10 H10A 0.9800 .
C10 H10B 0.9800 .
C10 H10C 0.9800 .
C11 H11A 0.9800 .
C11 H11B 0.9800 .
C11 H11C 0.9800 .
C12 H12A 0.9800 .
C12 H12B 0.9800 .
C12 H12C 0.9800 .
C13 H13A 0.9800 .
C13 H13B 0.9800 .
C13 H13C 0.9800 .
C14 H14A 0.9800 .
C14 H14B 0.9800 .
C14 H14C 0.9800 .
C15 H15A 0.9800 .
C15 H15B 0.9800 .
C15 H15C 0.9800 .
C16 C17 1.430(2) .
C17 C18 1.366(2) .
C17 H17 0.9500 .
C18 C24 1.439(2) .
C18 C25 1.502(2) .
C19 C20 1.381(3) .
C19 C24 1.409(2) .
C19 H19 0.9500 .
C20 C21 1.407(3) .
C20 H20 0.9500 .
C21 C22 1.376(3) .
C21 H21 0.9500 .
C22 C23 1.413(2) .
C22 H22 0.9500 .
C23 C24 1.419(2) .
C25 H25A 0.9800 .
C25 H25B 0.9800 .
C25 H25C 0.9800 .

loop_
_geom_torsion_atom_site_label_1
_geom_torsion_atom_site_label_2
_geom_torsion_atom_site_label_3
_geom_torsion_atom_site_label_4
_geom_torsion
_geom_torsion_site_symmetry_1
_geom_torsion_site_symmetry_2
_geom_torsion_site_symmetry_3
_geom_torsion_site_symmetry_4
C1 N1 N2 C3 -0.16(19) . . . .
Ni1 N1 N2 C3 -179.62(11) . . . .
C1 N1 N2 B1 -178.34(14) . . . .
Ni1 N1 N2 B1 2.20(19) . . . .
C4 N3 N4 C6 0.16(19) . . . .
Ni1 N3 N4 C6 178.23(11) . . . .
C4 N3 N4 B1 -176.85(14) . . . .
Ni1 N3 N4 B1 1.23(18) . . . .
C7 N5 N6 C9 0.10(19) . . . .
Ni1 N5 N6 C9 179.02(12) . . . .
C7 N5 N6 B1 178.40(15) . . . .
Ni1 N5 N6 B1 -2.68(19) . . . .
C3 N2 B1 N6 122.67(19) . . . .
N1 N2 B1 N6 -59.64(19) . . . .
C3 N2 B1 N4 -119.57(19) . . . .
N1 N2 B1 N4 58.12(19) . . . .
C9 N6 B1 N2 -122.09(19) . . . .
N5 N6 B1 N2 60.08(19) . . . .
C9 N6 B1 N4 120.43(19) . . . .
N5 N6 B1 N4 -57.40(19) . . . .
C6 N4 B1 N2 123.22(18) . . . .
N3 N4 B1 N2 -60.43(19) . . . .
C6 N4 B1 N6 -118.10(18) . . . .
N3 N4 B1 N6 58.25(19) . . . .
N2 N1 C1 C2 -0.14(19) . . . .
Ni1 N1 C1 C2 179.17(13) . . . .
N2 N1 C1 C10 -179.90(16) . . . .
Ni1 N1 C1 C10 -0.6(3) . . . .
N1 C1 C2 C3 0.4(2) . . . .
C10 C1 C2 C3 -179.88(18) . . . .
N1 N2 C3 C2 0.40(19) . . . .
B1 N2 C3 C2 178.25(17) . . . .
N1 N2 C3 C11 179.02(16) . . . .
B1 N2 C3 C11 -3.1(3) . . . .
C1 C2 C3 N2 -0.5(2) . . . .
C1 C2 C3 C11 -178.98(18) . . . .
N4 N3 C4 C5 -0.13(19) . . . .
Ni1 N3 C4 C5 -177.49(14) . . . .
N4 N3 C4 C12 179.59(16) . . . .
Ni1 N3 C4 C12 2.2(3) . . . .
N3 C4 C5 C6 0.1(2) . . . .
C12 C4 C5 C6 -179.64(17) . . . .
N3 N4 C6 C5 -0.12(19) . . . .
B1 N4 C6 C5 176.53(16) . . . .
N3 N4 C6 C13 179.95(16) . . . .
B1 N4 C6 C13 -3.4(3) . . . .
C4 C5 C6 N4 0.0(2) . . . .
C4 C5 C6 C13 179.96(18) . . . .
N6 N5 C7 C8 0.3(2) . . . .
Ni1 N5 C7 C8 -178.36(14) . . . .
N6 N5 C7 C14 -179.38(17) . . . .
Ni1 N5 C7 C14 2.0(3) . . . .
N5 C7 C8 C9 -0.5(2) . . . .
C14 C7 C8 C9 179.09(19) . . . .
N5 N6 C9 C8 -0.4(2) . . . .
B1 N6 C9 C8 -178.42(18) . . . .
N5 N6 C9 C15 -179.72(18) . . . .
B1 N6 C9 C15 2.3(3) . . . .
C7 C8 C9 N6 0.6(2) . . . .
C7 C8 C9 C15 179.8(2) . . . .
Ni1 O1 C16 N7 2.75(16) . . . .
Ni1 O1 C16 C17 -176.58(17) . . . .
C23 N7 C16 O1 -177.30(15) . . . .
Ni1 N7 C16 O1 -2.82(16) . . . .
C23 N7 C16 C17 2.1(3) . . . .
Ni1 N7 C16 C17 176.55(15) . . . .
C23 N7 C16 Ni1 -174.48(18) . . . .
O1 C16 C17 C18 178.21(18) . . . .
N7 C16 C17 C18 -1.1(3) . . . .
C16 C17 C18 C24 0.2(3) . . . .
C16 C17 C18 C25 -179.87(16) . . . .
C24 C19 C20 C21 -0.3(3) . . . .
C19 C20 C21 C22 1.0(3) . . . .
C20 C21 C22 C23 -0.1(3) . . . .
C16 N7 C23 C22 177.62(16) . . . .
Ni1 N7 C23 C22 7.9(3) . . . .
C16 N7 C23 C24 -2.1(2) . . . .
Ni1 N7 C23 C24 -171.90(16) . . . .
C21 C22 C23 N7 178.85(16) . . . .
C21 C22 C23 C24 -1.4(3) . . . .
C20 C19 C24 C23 -1.2(3) . . . .
C20 C19 C24 C18 179.42(17) . . . .
N7 C23 C24 C19 -178.25(15) . . . .
C22 C23 C24 C19 2.0(2) . . . .
N7 C23 C24 C18 1.2(2) . . . .
C22 C23 C24 C18 -178.56(15) . . . .
C17 C18 C24 C19 179.18(17) . . . .
C25 C18 C24 C19 -0.8(3) . . . .
C17 C18 C24 C23 -0.2(2) . . . .
C25 C18 C24 C23 179.81(15) . . . .
